data_4318643
loop_
_publ_author_name
'Francesco Bigoli'
'Paola Deplano'
'Maria Laura Mercuri'
'Maria Angela Pellinghelli'
'Luca Pilia'
'Gloria Pintus'
'Angela Serpe'
'Emanuele F. Trogu'

_publ_section_title
;
 Ion Pair Charge-Transfer Complexes between Anionic and Cationic
 Metal-Dithiolenes [M(II) = Pd, Pt]
;
_journal_name_full 'Inorganic Chemistry'
_journal_page_first 5241
_journal_page_last 5248
_journal_paper_doi 10.1021/ic025788w
_journal_volume 41
_journal_year 2002
_chemical_formula_sum 'C20 H20 N8 Pt2 S8'
_chemical_formula_weight 1019.10
_chemical_name_systematic
; 
 ? 
;
_space_group_IT_number 2
_symmetry_cell_setting triclinic
_symmetry_space_group_name_Hall '-P 1'
_symmetry_space_group_name_H-M 'P -1'
_atom_sites_solution_hydrogens geom
_atom_sites_solution_primary direct
_atom_sites_solution_secondary difmap
_audit_creation_method SHELXL-97
_cell_angle_alpha 100.63(2)
_cell_angle_beta 104.04(2)
_cell_angle_gamma 96.90(2)
_cell_formula_units_Z 1
_cell_length_a 6.784(7)
_cell_length_b 8.460(6)
_cell_length_c 13.510(5)
_cell_measurement_reflns_used 31
_cell_measurement_temperature 293(2)
_cell_measurement_theta_max 40
_cell_measurement_theta_min 18
_cell_volume 728.2(10)
_computing_cell_refinement 'local programs'
_computing_data_collection 'Siemems AED local upgrade'
_computing_data_reduction 'local programs'
_computing_molecular_graphics ORTEP
_computing_structure_refinement 'SHELXL-97 (Sheldrick, 1997)'
_computing_structure_solution 'SHELXS-97 (Sheldrick, 1990)'
_diffrn_ambient_temperature 293(2)
_diffrn_measured_fraction_theta_full 0.996
_diffrn_measured_fraction_theta_max 0.996
_diffrn_measurement_device_type 'Siemens AED diffractometer'
_diffrn_measurement_method \q/2\q
_diffrn_radiation_monochromator graphite
_diffrn_radiation_source 'fine-focus sealed tube'
_diffrn_radiation_type CuK\a
_diffrn_radiation_wavelength 1.541838
_diffrn_reflns_av_R_equivalents 0.0000
_diffrn_reflns_av_sigmaI/netI 0.0286
_diffrn_reflns_limit_h_max 3
_diffrn_reflns_limit_h_min -8
_diffrn_reflns_limit_k_max 10
_diffrn_reflns_limit_k_min -9
_diffrn_reflns_limit_l_max 16
_diffrn_reflns_limit_l_min -13
_diffrn_reflns_number 2755
_diffrn_reflns_theta_full 69.97
_diffrn_reflns_theta_max 69.97
_diffrn_reflns_theta_min 5.40
_diffrn_standards_decay_% none
_diffrn_standards_interval_count 100
_diffrn_standards_number 1
_exptl_absorpt_coefficient_mu 23.313
_exptl_absorpt_correction_T_max 1.0000
_exptl_absorpt_correction_T_min 0.5981
_exptl_absorpt_correction_type empirical
_exptl_crystal_colour blue
_exptl_crystal_density_diffrn 2.324
_exptl_crystal_density_method 'not measured'
_exptl_crystal_description prism
_exptl_crystal_F_000 480
_exptl_crystal_size_max 0.31
_exptl_crystal_size_mid 0.18
_exptl_crystal_size_min 0.09
_refine_diff_density_max 4.978
_refine_diff_density_min -3.839
_refine_diff_density_rms 0.383
_refine_ls_extinction_coef 0.0000(2)
_refine_ls_extinction_expression Fc^*^=kFc[1+0.001xFc^2^\l^3^/sin(2\q)]^-1/4^
_refine_ls_extinction_method SHELXL
_refine_ls_goodness_of_fit_ref 1.063
_refine_ls_hydrogen_treatment mixed
_refine_ls_matrix_type full
_refine_ls_number_parameters 180
_refine_ls_number_reflns 2755
_refine_ls_number_restraints 0
_refine_ls_restrained_S_all 1.063
_refine_ls_R_factor_all 0.0879
_refine_ls_R_factor_gt 0.0691
_refine_ls_shift/su_max 0.816
_refine_ls_shift/su_mean 0.005
_refine_ls_structure_factor_coef Fsqd
_refine_ls_weighting_details 'w=1/[\s^2^(Fo^2^)+(0.1681P)^2^+0.0000P] where P=(Fo^2^+2Fc^2^)/3'
_refine_ls_weighting_scheme calc
_refine_ls_wR_factor_gt 0.2020
_refine_ls_wR_factor_ref 0.2187
_reflns_number_gt 1816
_reflns_number_total 2755
_reflns_threshold_expression >2sigma(I)
_cod_data_source_file ic025788w_s1.cif
_cod_data_source_block '[Pt(Me2pipdt)2][Pt(mnt)2]'
_cod_depositor_comments
;
The following automatic conversions were performed:

'_refine_ls_weighting_scheme' value 'calc
w=1/[\s^2^(Fo^2^)+(0.1681P)^2^+0.0000P] where P=(Fo^2^+2Fc^2^)/3' was
changed to 'calc'. New tag '_refine_ls_weighting_details' was
created. The value of the new tag was set to
'w=1/[\s^2^(Fo^2^)+(0.1681P)^2^+0.0000P] where P=(Fo^2^+2Fc^2^)/3'.

Automatic conversion script
Id: cif_fix_values 3143 2015-03-26 13:38:13Z robertas 
;
_cod_database_code 4318643

loop_
_symmetry_equiv_pos_as_xyz
'x, y, z'
'-x, -y, -z'

loop_
_atom_site_label
_atom_site_type_symbol
_atom_site_fract_x
_atom_site_fract_y
_atom_site_fract_z
_atom_site_U_iso_or_equiv
_atom_site_adp_type
_atom_site_occupancy
_atom_site_calc_flag
_atom_site_refinement_flags
_atom_site_disorder_assembly
_atom_site_disorder_group
Pt1 Pt 0.5000 0.0000 0.0000 0.0373(3) Uani 1 d S . .
Pt2 Pt 0.0000 0.0000 0.0000 0.0392(3) Uani 1 d S . .
S1 S 0.5631(6) 0.2780(4) 0.0577(3) 0.0477(9) Uani 1 d . . .
S2 S 0.5709(6) -0.0226(4) 0.1689(3) 0.0454(8) Uani 1 d . . .
S3 S 0.0070(6) -0.2168(4) 0.0810(3) 0.0519(9) Uani 1 d . . .
S4 S 0.0958(6) 0.1789(5) 0.1601(3) 0.0511(9) Uani 1 d . . .
N1 N 0.591(2) 0.4521(13) 0.2434(9) 0.050(3) Uani 1 d . . .
N2 N 0.674(2) 0.2028(13) 0.3430(10) 0.053(3) Uani 1 d . . .
N3 N 0.119(3) -0.3082(19) 0.3432(11) 0.078(5) Uani 1 d . . .
N4 N 0.242(3) 0.193(2) 0.4403(12) 0.075(4) Uani 1 d . . .
C1 C 0.596(2) 0.3087(14) 0.1860(11) 0.046(3) Uani 1 d . . .
C2 C 0.620(2) 0.1725(16) 0.2408(9) 0.043(3) Uani 1 d . . .
C3 C 0.738(3) 0.3698(19) 0.4056(14) 0.074(6) Uani 1 d . . .
H3A H 0.8814 0.4085 0.4106 0.04(2) Uiso 1 calc R . .
H3B H 0.7244 0.3730 0.4757 0.04(2) Uiso 1 calc R . .
C4 C 0.604(3) 0.4780(17) 0.3543(12) 0.064(5) Uani 1 d . . .
H4A H 0.4663 0.4543 0.3632 0.04(2) Uiso 1 calc R . .
H4B H 0.6602 0.5915 0.3879 0.04(2) Uiso 1 calc R . .
C5 C 0.547(3) 0.5841(16) 0.1917(12) 0.066(5) Uani 1 d . . .
H5A H 0.4197 0.5494 0.1374 0.12(3) Uiso 1 calc R . .
H5B H 0.6567 0.6140 0.1618 0.12(3) Uiso 1 calc R . .
H5C H 0.5347 0.6766 0.2417 0.12(3) Uiso 1 calc R . .
C6 C 0.704(3) 0.067(2) 0.4023(12) 0.059(4) Uani 1 d . . .
H6A H 0.8128 0.0141 0.3859 0.12(3) Uiso 1 calc R . .
H6B H 0.5781 -0.0106 0.3822 0.12(3) Uiso 1 calc R . .
H6C H 0.7388 0.1131 0.4761 0.12(3) Uiso 1 calc R . .
C7 C 0.085(2) -0.1189(17) 0.2117(11) 0.047(3) Uani 1 d . . .
C8 C 0.100(3) -0.224(2) 0.2854(11) 0.065(5) Uani 1 d . . .
C9 C 0.121(2) 0.0465(17) 0.2453(10) 0.041(3) Uani 1 d . . .
C10 C 0.186(3) 0.119(3) 0.3550(15) 0.065(5) Uani 1 d . . .

loop_
_atom_site_aniso_label
_atom_site_aniso_U_11
_atom_site_aniso_U_22
_atom_site_aniso_U_33
_atom_site_aniso_U_23
_atom_site_aniso_U_13
_atom_site_aniso_U_12
Pt1 0.0526(5) 0.0267(4) 0.0287(5) 0.0070(3) 0.0038(3) 0.0053(3)
Pt2 0.0446(5) 0.0382(5) 0.0293(5) 0.0088(3) 0.0009(3) 0.0028(3)
S1 0.070(2) 0.0304(16) 0.0401(18) 0.0108(13) 0.0077(16) 0.0082(15)
S2 0.063(2) 0.0303(15) 0.0406(18) 0.0124(13) 0.0051(15) 0.0089(14)
S3 0.061(2) 0.048(2) 0.0420(19) 0.0098(16) 0.0073(16) 0.0067(17)
S4 0.058(2) 0.047(2) 0.0425(19) 0.0077(15) 0.0062(16) 0.0065(17)
N1 0.079(9) 0.033(6) 0.037(6) 0.010(5) 0.010(6) 0.010(6)
N2 0.080(9) 0.023(6) 0.045(7) 0.000(5) 0.005(6) 0.006(6)
N3 0.124(14) 0.070(10) 0.038(7) 0.021(7) 0.017(8) 0.010(9)
N4 0.097(12) 0.067(10) 0.045(8) -0.006(7) 0.007(8) 0.007(9)
C1 0.068(9) 0.019(6) 0.041(7) -0.003(5) 0.003(6) 0.006(6)
C2 0.069(9) 0.041(7) 0.010(5) 0.007(5) -0.008(5) 0.009(6)
C3 0.111(15) 0.042(9) 0.048(9) 0.004(7) -0.011(9) 0.010(9)
C4 0.106(14) 0.034(7) 0.047(9) 0.000(6) 0.016(9) 0.017(8)
C5 0.116(15) 0.023(7) 0.054(9) 0.013(6) 0.010(9) 0.014(8)
C6 0.090(13) 0.051(9) 0.034(8) 0.023(7) 0.002(8) 0.009(8)
C7 0.055(8) 0.048(8) 0.039(7) 0.026(6) 0.002(6) 0.011(6)
C8 0.103(14) 0.052(9) 0.028(7) 0.003(6) -0.001(8) 0.015(9)
C9 0.042(7) 0.047(8) 0.028(6) 0.003(5) 0.000(5) 0.011(6)
C10 0.063(11) 0.084(13) 0.056(11) 0.025(10) 0.022(9) 0.015(10)

loop_
_atom_type_symbol
_atom_type_description
_atom_type_scat_dispersion_real
_atom_type_scat_dispersion_imag
_atom_type_scat_source
C C 0.0181 0.0091 'International Tables Vol C Tables 4.2.6.8 and 6.1.1.4'
H H 0.0000 0.0000 'International Tables Vol C Tables 4.2.6.8 and 6.1.1.4'
N N 0.0311 0.0180 'International Tables Vol C Tables 4.2.6.8 and 6.1.1.4'
S S 0.3331 0.5567 'International Tables Vol C Tables 4.2.6.8 and 6.1.1.4'
Pt Pt -4.5932 6.9264 'International Tables Vol C Tables 4.2.6.8 and 6.1.1.4'

loop_
_geom_angle_atom_site_label_1
_geom_angle_atom_site_label_2
_geom_angle_atom_site_label_3
_geom_angle
_geom_angle_site_symmetry_1
_geom_angle_site_symmetry_3
_geom_angle_publ_flag
S2 Pt1 S2 180.0 . 2_655 ?
S2 Pt1 S1 88.69(12) . . ?
S2 Pt1 S1 91.31(12) 2_655 . ?
S2 Pt1 S1 91.31(12) . 2_655 ?
S2 Pt1 S1 88.69(12) 2_655 2_655 ?
S1 Pt1 S1 180.0 . 2_655 ?
S4 Pt2 S4 180.0 . 2 ?
S4 Pt2 S3 90.14(14) . . ?
S4 Pt2 S3 89.86(14) 2 . ?
S4 Pt2 S3 89.86(14) . 2 ?
S4 Pt2 S3 90.14(14) 2 2 ?
S3 Pt2 S3 180.0 . 2 ?
C1 S1 Pt1 104.8(4) . . ?
C2 S2 Pt1 105.3(4) . . ?
C7 S3 Pt2 101.9(5) . . ?
C9 S4 Pt2 101.8(5) . . ?
C1 N1 C5 118.7(11) . . ?
C1 N1 C4 122.8(12) . . ?
C5 N1 C4 118.0(11) . . ?
C2 N2 C3 121.3(13) . . ?
C2 N2 C6 121.8(11) . . ?
C3 N2 C6 116.3(12) . . ?
N1 C1 C2 116.8(12) . . ?
N1 C1 S1 122.1(10) . . ?
C2 C1 S1 121.0(9) . . ?
N2 C2 C1 120.0(12) . . ?
N2 C2 S2 120.8(10) . . ?
C1 C2 S2 119.2(8) . . ?
N2 C3 C4 109.0(13) . . ?
N2 C3 H3A 109.9 . . ?
C4 C3 H3A 109.9 . . ?
N2 C3 H3B 109.9 . . ?
C4 C3 H3B 109.9 . . ?
H3A C3 H3B 108.3 . . ?
N1 C4 C3 110.8(14) . . ?
N1 C4 H4A 109.5 . . ?
C3 C4 H4A 109.5 . . ?
N1 C4 H4B 109.5 . . ?
C3 C4 H4B 109.5 . . ?
H4A C4 H4B 108.1 . . ?
N1 C5 H5A 109.5 . . ?
N1 C5 H5B 109.5 . . ?
H5A C5 H5B 109.5 . . ?
N1 C5 H5C 109.5 . . ?
H5A C5 H5C 109.5 . . ?
H5B C5 H5C 109.5 . . ?
N2 C6 H6A 109.5 . . ?
N2 C6 H6B 109.5 . . ?
H6A C6 H6B 109.5 . . ?
N2 C6 H6C 109.5 . . ?
H6A C6 H6C 109.5 . . ?
H6B C6 H6C 109.5 . . ?
C9 C7 C8 120.9(13) . . ?
C9 C7 S3 123.2(11) . . ?
C8 C7 S3 115.8(11) . . ?
N3 C8 C7 178(2) . . ?
C7 C9 C10 120.0(14) . . ?
C7 C9 S4 122.9(11) . . ?
C10 C9 S4 117.0(12) . . ?
N4 C10 C9 172(2) . . ?

loop_
_geom_bond_atom_site_label_1
_geom_bond_atom_site_label_2
_geom_bond_distance
_geom_bond_site_symmetry_2
_geom_bond_publ_flag
Pt1 S2 2.264(4) . ?
Pt1 S2 2.264(4) 2_655 ?
Pt1 S1 2.290(4) . ?
Pt1 S1 2.290(4) 2_655 ?
Pt2 S4 2.294(4) . ?
Pt2 S4 2.295(4) 2 ?
Pt2 S3 2.303(4) . ?
Pt2 S3 2.303(4) 2 ?
S1 C1 1.660(14) . ?
S2 C2 1.702(14) . ?
S3 C7 1.727(15) . ?
S4 C9 1.742(14) . ?
N1 C1 1.322(16) . ?
N1 C5 1.446(16) . ?
N1 C4 1.453(18) . ?
N2 C2 1.306(16) . ?
N2 C3 1.461(19) . ?
N2 C6 1.519(18) . ?
N3 C8 1.146(19) . ?
N4 C10 1.15(2) . ?
C1 C2 1.485(17) . ?
C3 C4 1.51(2) . ?
C3 H3A 0.9700 . ?
C3 H3B 0.9700 . ?
C4 H4A 0.9700 . ?
C4 H4B 0.9700 . ?
C5 H5A 0.9600 . ?
C5 H5B 0.9600 . ?
C5 H5C 0.9600 . ?
C6 H6A 0.9600 . ?
C6 H6B 0.9600 . ?
C6 H6C 0.9600 . ?
C7 C9 1.36(2) . ?
C7 C8 1.446(19) . ?
C9 C10 1.43(2) . ?
